data_7242694
loop_
_publ_author_name
'Li, Anqi'
'Ma, Xiaofan'
'Ma, Jie'
'Yuan, Qingyi'
'Zhang, Jun'
'Xuan, Xiaopeng'

_publ_section_title
;
 A self-made portable separation device based on 2-D MOF nanosheets for
 the efficient separation of dyes in solutions
;
_journal_issue 22
_journal_name_full CrystEngComm
_journal_page_first 3989
_journal_page_last 3994
_journal_paper_doi 10.1039/D1CE00251A
_journal_volume 23
_journal_year 2021
_chemical_formula_moiety 'C28 H24 Cu2 N2 O10'
_chemical_formula_sum 'C28 H24 Cu2 N2 O10'
_chemical_formula_weight 675.59
_space_group_crystal_system orthorhombic
_space_group_IT_number 52
_space_group_name_Hall '-P 2a 2bc'
_space_group_name_H-M_alt 'P n n a'
_atom_sites_solution_hydrogens geom
_audit_creation_date 2019-06-26
_audit_creation_method
;
Olex2 1.2-alpha
(compiled 2018.07.26 svn.r3523 for OlexSys, GUI svn.r5532)
;
_audit_update_record
;
2020-10-06 deposited with the CCDC.	2021-04-21 downloaded from the CCDC.
;
_cell_angle_alpha 90
_cell_angle_beta 90
_cell_angle_gamma 90
_cell_formula_units_Z 8
_cell_length_a 24.2206(10)
_cell_length_b 18.2735(10)
_cell_length_c 17.7634(8)
_cell_measurement_reflns_used 2878
_cell_measurement_temperature 293(2)
_cell_measurement_theta_max 73.1700
_cell_measurement_theta_min 3.4390
_cell_volume 7862.0(6)
_computing_cell_refinement 'CrysAlisPro 1.171.39.32a (Rigaku OD, 2017)'
_computing_data_collection 'CrysAlisPro 1.171.39.32a (Rigaku OD, 2017)'
_computing_data_reduction 'CrysAlisPro 1.171.39.32a (Rigaku OD, 2017)'
_computing_molecular_graphics 'Olex2 (Dolomanov et al., 2009)'
_computing_publication_material 'Olex2 (Dolomanov et al., 2009)'
_computing_structure_refinement 'ShelXL (Sheldrick, 2015)'
_diffrn_ambient_temperature 293.15
_diffrn_detector 'CCD plate'
_diffrn_detector_type HyPix
_diffrn_measured_fraction_theta_full 0.996
_diffrn_measured_fraction_theta_max 0.996
_diffrn_measurement_details
;
List of Runs (angles in degrees, time in seconds):

  # Type    Start    End  Width  t~exp~   \w     \q     \k     \f   Frames
#--------------------------------------------------------------------------
  1  \w   -115.00 -48.00   0.50   15.00    --  -43.55 -57.00 -30.00  134
  2  \w   -120.00 -77.00   0.50   35.00    --  -90.25 -77.00 -60.00   86
  3  \w    -70.00  -8.00   0.50   15.00    --  -43.55  77.00-120.00  124
  4  \w     27.00  67.00   0.50   15.00    --   43.55 -57.00 -60.00   80
  5  \w     46.00 137.00   0.50   35.00    --  111.75 -79.00  65.95  182
  6  \w     81.00 111.00   0.50   35.00    --  111.75 -80.00 124.64   60
  7  \w     47.00  75.00   0.50   35.00    --  111.75 -80.00 124.64   56
  8  \w    -23.00   2.00   0.50   15.00    --   43.55 -57.00 -60.00   50
  9  \w     89.00 166.00   0.50   35.00    --  111.75  61.00 120.00  154
 10  \w     88.00 166.00   0.50   35.00    --  111.75  61.00 -30.00  156
 11  \w     83.00 135.00   0.50   35.00    --  111.75  77.00-180.00  104
;
_diffrn_measurement_device 'four-circle diffractometer'
_diffrn_measurement_device_type 'XtaLAB Synergy, Dualflex, HyPix'
_diffrn_measurement_method '\w scans'
_diffrn_orient_matrix_type 'CrysAlisPro convention (1999,Acta A55,543-557)'
_diffrn_orient_matrix_UB_11 0.0227543000
_diffrn_orient_matrix_UB_12 -0.0808572000
_diffrn_orient_matrix_UB_13 0.0064374000
_diffrn_orient_matrix_UB_21 -0.0836603000
_diffrn_orient_matrix_UB_22 -0.0221639000
_diffrn_orient_matrix_UB_23 0.0000199000
_diffrn_orient_matrix_UB_31 0.0023162000
_diffrn_orient_matrix_UB_32 -0.0083009000
_diffrn_orient_matrix_UB_33 -0.0633189000
_diffrn_radiation_monochromator mirror
_diffrn_radiation_probe x-ray
_diffrn_radiation_type CuK\a
_diffrn_radiation_wavelength 1.54184
_diffrn_reflns_av_R_equivalents 0.0961
_diffrn_reflns_av_unetI/netI 0.1765
_diffrn_reflns_Laue_measured_fraction_full 0.996
_diffrn_reflns_Laue_measured_fraction_max 0.996
_diffrn_reflns_limit_h_max 22
_diffrn_reflns_limit_h_min -27
_diffrn_reflns_limit_k_max 21
_diffrn_reflns_limit_k_min -21
_diffrn_reflns_limit_l_max 20
_diffrn_reflns_limit_l_min -20
_diffrn_reflns_number 22364
_diffrn_reflns_point_group_measured_fraction_full 0.996
_diffrn_reflns_point_group_measured_fraction_max 0.996
_diffrn_reflns_theta_full 62.500
_diffrn_reflns_theta_max 62.500
_diffrn_reflns_theta_min 3.085
_diffrn_source 'micro-focus sealed X-ray tube'
_diffrn_source_type 'PhotonJet (Cu) X-ray Source'
_exptl_absorpt_coefficient_mu 1.715
_exptl_absorpt_correction_type none
_exptl_crystal_colour blue
_exptl_crystal_density_diffrn 1.142
_exptl_crystal_description block
_exptl_crystal_F_000 2752
_exptl_crystal_size_max 0.30
_exptl_crystal_size_mid 0.28
_exptl_crystal_size_min 0.20
_refine_diff_density_max 1.749
_refine_diff_density_min -0.590
_refine_diff_density_rms 0.120
_refine_ls_extinction_method none
_refine_ls_goodness_of_fit_ref 0.968
_refine_ls_hydrogen_treatment constr
_refine_ls_matrix_type full
_refine_ls_number_parameters 488
_refine_ls_number_reflns 6256
_refine_ls_number_restraints 895
_refine_ls_restrained_S_all 0.989
_refine_ls_R_factor_all 0.1148
_refine_ls_R_factor_gt 0.0851
_refine_ls_shift/su_max 0.079
_refine_ls_shift/su_mean 0.003
_refine_ls_structure_factor_coef Fsqd
_refine_ls_weighting_details 'w=1/[\s^2^(Fo^2^)+(0.0162P)^2^] where P=(Fo^2^+2Fc^2^)/3'
_refine_ls_weighting_scheme calc
_refine_ls_wR_factor_gt 0.1985
_refine_ls_wR_factor_ref 0.2118
_reflns_Friedel_coverage 0.000
_reflns_number_gt 3248
_reflns_number_total 6256
_reflns_threshold_expression 'I > 2\s(I)'
_cod_data_source_file d1ce00251a2.cif
_cod_data_source_block exp_2308
_cod_depositor_comments 'Adding full bibliography for 7242694.cif.'
_cod_database_code 7242694
_shelx_shelxl_version_number 2014/7
_chemical_oxdiff_formula 'c h o  n Ni '
_shelx_space_group_comment
;
The symmetry employed for this shelxl refinement is uniquely defined
by the following loop, which should always be used as a source of
symmetry information in preference to the above space-group names.
They are only intended as comments.
;
_reflns_odcompleteness_completeness 99.62
_reflns_odcompleteness_iscentric 1
_reflns_odcompleteness_theta 66.97
_olex2_refinement_description
;
1. Fixed Uiso
 At 1.2 times of:
  All C(H) groups
 At 1.5 times of:
  All C(H,H,H) groups
2. Restrained distances
 Cu1A-O10A = Cu1-O10 = Cu2-O7 = Cu2A-O7A
 2 with sigma of 0.01
 O10A-C26A = O10-C26 = O7-C13 = O7A-C13A
 1.2 with sigma of 0.01
 N1A-C13A = N1-C13 = N1-C15 = N1A-C15A = N1A-C14A = N1-C14 = N2A-C26A = N2-C26
 = N2A-C27A = N2-C27 = N2-C28 = N2A-C28A
 1.46 with sigma of 0.01
 C27A-C26A
 2.5 with sigma of 0.02
 C26A-C28A
 2.5 with sigma of 0.02
 C28A-C27A
 2.5 with sigma of 0.02
 O10A-N2A
 2.5 with sigma of 0.02
3. Restrained planarity
 O10A, C26A, N2A, C28A, C27A
 with sigma of 0.01
 O10, C26, N2, C28, C27
 with sigma of 0.01
4. Uiso/Uaniso restraints and constraints
C4 \\sim C9 \\sim C10 \\sim C19 \\sim C16 \\sim C17 \\sim C22 \\sim C7 \\sim C6
\\sim C21 \\sim C20 \\sim C24 \\sim C8 \\sim C5 \\sim C25 \\sim C3 \\sim C18:
within 2A with sigma of 0.0051 and sigma for terminal atoms of 0.02
Cu1 \\sim Cu2 \\sim O10 \\sim N1 \\sim N2 \\sim C27 \\sim C26 \\sim C13 \\sim
C15 \\sim Cu1A \\sim Cu2A \\sim O10A \\sim N1A \\sim N2A \\sim C27A \\sim C26A
\\sim C28A \\sim C13A \\sim C15A \\sim O7 \\sim C28 \\sim C14 \\sim O7A \\sim
C14A: within 2A with sigma of 0.0051 and sigma for terminal atoms of 0.02
Uanis(C21) \\sim Ueq, Uanis(C20) \\sim Ueq, Uanis(C9) \\sim Ueq, Uanis(C19)
\\sim Ueq, Uanis(C16) \\sim Ueq, Uanis(C17) \\sim Ueq, Uanis(C6) \\sim Ueq,
Uanis(C2) \\sim Ueq, Uanis(C1) \\sim Ueq, Uanis(C3) \\sim Ueq, Uanis(C18) \\sim
Ueq, Uanis(C4) \\sim Ueq, Uanis(C5) \\sim Ueq: with sigma of 0.01 and sigma for
terminal atoms of 0.02
Uanis(O7) \\sim Ueq, Uanis(N1) \\sim Ueq, Uanis(C13) \\sim Ueq, Uanis(C14)
\\sim Ueq, Uanis(C15) \\sim Ueq, Uanis(O7A) \\sim Ueq, Uanis(N1A) \\sim Ueq,
Uanis(C13A) \\sim Ueq, Uanis(C14A) \\sim Ueq, Uanis(C15A) \\sim Ueq, Uanis(Cu1)
\\sim Ueq, Uanis(Cu2) \\sim Ueq, Uanis(O10) \\sim Ueq, Uanis(N2) \\sim Ueq,
Uanis(C27) \\sim Ueq, Uanis(C26) \\sim Ueq, Uanis(Cu1A) \\sim Ueq, Uanis(Cu2A)
\\sim Ueq, Uanis(O10A) \\sim Ueq, Uanis(N2A) \\sim Ueq, Uanis(C27A) \\sim Ueq,
Uanis(C26A) \\sim Ueq, Uanis(C28A) \\sim Ueq, Uanis(C28) \\sim Ueq: with sigma
of 0.01 and sigma for terminal atoms of 0.02
Uanis(C12) \\sim Ueq, Uanis(C16) \\sim Ueq, Uanis(C23) \\sim Ueq: with sigma of
0.005 and sigma for terminal atoms of 0.01
5. Rigid body (RIGU) restrains
 C9, C10, C19, C16, C17, C22, C7, C6, C2, C21, C20, C24, C8, C1, C25, C3, C18,
 C4, C5
 with sigma for 1-2 distances of 0.0051 and sigma for 1-3 distances of 0.01
 Cu1, O10, N1, N2, C27, C13, C15, Cu1A, Cu2A, O10A, N1A, N2A, C27A, C26A, C28A,
  C13A, C15A, Cu2, O7, C26, C28, C14, O7A, C14A
 with sigma for 1-2 distances of 0.0051 and sigma for 1-3 distances of 0.01
6. Others
 Sof(Cu1A)=Sof(Cu2A)=Sof(O7A)=Sof(O10A)=Sof(N1A)=Sof(N2A)=Sof(C27A)=Sof(H27D)=
 Sof(H27E)=Sof(H27F)=Sof(C26A)=Sof(H26A)=Sof(C28A)=Sof(H28D)=Sof(H28E)=
 Sof(H28F)=Sof(C13A)=Sof(H13A)=Sof(C14A)=Sof(H14D)=Sof(H14E)=Sof(H14F)=
 Sof(C15A)=Sof(H15D)=Sof(H15E)=Sof(H15F)=1-FVAR(1)
 Sof(Cu1)=Sof(Cu2)=Sof(O7)=Sof(O10)=Sof(N1)=Sof(N2)=Sof(C27)=Sof(H27A)=
 Sof(H27B)=Sof(H27C)=Sof(C26)=Sof(H26)=Sof(C28)=Sof(H28A)=Sof(H28B)=Sof(H28C)=
 Sof(C13)=Sof(H13)=Sof(C14)=Sof(H14A)=Sof(H14B)=Sof(H14C)=Sof(C15)=Sof(H15A)=
 Sof(H15B)=Sof(H15C)=FVAR(1)
7.a Me refined with riding coordinates:
 C27(H27A,H27B,H27C), C28(H28A,H28B,H28C), C14(H14A,H14B,H14C), C15(H15A,H15B,
 H15C), C27A(H27D,H27E,H27F), C28A(H28D,H28E,H28F), C14A(H14D,H14E,H14F),
 C15A(H15D,H15E,H15F)
7.b Aromatic/amide H refined with riding coordinates:
 C4(H4), C10(H10), C17(H17), C26(H26), C7(H7), C21(H21), C20(H20), C24(H24),
 C8(H8), C5(H5), C25(H25), C13(H13), C26A(H26A), C13A(H13A)
;
_olex2_submission_special_instructions 'No special instructions were received'
_oxdiff_exptl_absorpt_empirical_details
;
Empirical correction (ABSPACK) includes:
;
_oxdiff_exptl_absorpt_empirical_full_max 1.587
_oxdiff_exptl_absorpt_empirical_full_min 0.694

loop_
_space_group_symop_operation_xyz
'x, y, z'
'-x+1/2, -y, z'
'x, -y+1/2, -z+1/2'
'-x+1/2, y+1/2, -z+1/2'
'-x, -y, -z'
'x-1/2, y, -z'
'-x, y-1/2, z-1/2'
'x-1/2, -y-1/2, z-1/2'

loop_
_atom_site_label
_atom_site_type_symbol
_atom_site_fract_x
_atom_site_fract_y
_atom_site_fract_z
_atom_site_U_iso_or_equiv
_atom_site_adp_type
_atom_site_occupancy
_atom_site_site_symmetry_order
_atom_site_calc_flag
_atom_site_refinement_flags_posn
_atom_site_refinement_flags_adp
_atom_site_refinement_flags_occupancy
_atom_site_disorder_assembly
_atom_site_disorder_group
Cu1 Cu 0.3417(4) 0.8261(4) 0.4257(6) 0.0269(10) Uani 0.703(8) 1 d D U P A 1
Cu2 Cu 0.3392(3) 0.6819(5) 0.4280(5) 0.0219(10) Uani 0.703(8) 1 d D U P A 1
O5 O 0.79062(18) 0.7033(2) 0.6627(2) 0.0335(10) Uani 1 1 d . . . . .
O3 O 0.39110(18) 0.6937(3) 0.5156(2) 0.0342(10) Uani 1 1 d . . . . .
O6 O 0.77467(16) 0.8206(2) 0.6354(2) 0.0314(10) Uani 1 1 d . . . . .
O8 O 0.77528(16) 0.6841(3) 0.5103(2) 0.0350(11) Uani 1 1 d . . . . .
O2 O 0.40582(16) 0.6861(3) 0.3651(2) 0.0336(10) Uani 1 1 d . . . . .
O7 O 0.3322(8) 0.5689(6) 0.4066(8) 0.0381(17) Uani 0.703(8) 1 d D U P A 1
O1 O 0.39051(16) 0.8048(3) 0.3373(2) 0.0355(10) Uani 1 1 d . . . . .
O4 O 0.40564(16) 0.8115(3) 0.4887(2) 0.0339(10) Uani 1 1 d . . . . .
O9 O 0.79138(19) 0.8027(3) 0.4836(2) 0.0399(12) Uani 1 1 d . . . . .
O10 O 0.3419(4) 0.9394(4) 0.4292(5) 0.0471(17) Uani 0.703(8) 1 d D U P A 1
N1 N 0.3263(4) 0.4795(5) 0.3123(6) 0.0460(18) Uani 0.703(8) 1 d D U P A 1
N2 N 0.3574(4) 1.0424(5) 0.4945(5) 0.0680(19) Uani 0.703(8) 1 d D U P A 1
C27 C 0.3051(6) 1.0720(9) 0.4700(9) 0.077(4) Uani 0.703(8) 1 d D U P A 1
H27A H 0.3002 1.1199 0.4910 0.116 Uiso 0.703(8) 1 calc R . P A 1
H27B H 0.3047 1.0751 0.4160 0.116 Uiso 0.703(8) 1 calc R . P A 1
H27C H 0.2758 1.0406 0.4866 0.116 Uiso 0.703(8) 1 calc R . P A 1
C4 C 0.5030(3) 0.8135(4) 0.5713(4) 0.0365(13) Uani 1 1 d . U . . .
H4 H 0.4973 0.8525 0.5386 0.044 Uiso 1 1 calc R . . . .
C9 C 0.6107(2) 0.7569(4) 0.7108(3) 0.0276(11) Uani 1 1 d . U . . .
C12 C 0.7638(3) 0.7615(3) 0.6681(3) 0.0276(14) Uani 1 1 d . U . . .
C10 C 0.6606(2) 0.7645(3) 0.6740(3) 0.0287(13) Uani 1 1 d . U . . .
H10 H 0.6605 0.7743 0.6226 0.034 Uiso 1 1 calc R . . . .
C11 C 0.7114(3) 0.7578(4) 0.7111(3) 0.0305(14) Uani 1 1 d . . . . .
C19 C 0.6220(3) 0.7440(4) 0.3352(3) 0.0383(12) Uani 1 1 d . U . . .
C16 C 0.4694(2) 0.7462(4) 0.2890(3) 0.0279(12) Uani 1 1 d . U . . .
C17 C 0.5192(3) 0.7422(4) 0.3271(3) 0.0359(12) Uani 1 1 d . U . . .
H17 H 0.5186 0.7362 0.3791 0.043 Uiso 1 1 calc R . . . .
C26 C 0.3730(4) 0.9719(5) 0.4699(5) 0.0607(17) Uani 0.703(8) 1 d D U P A 1
H26 H 0.4064 0.9513 0.4848 0.073 Uiso 0.703(8) 1 calc R . P A 1
C22 C 0.7155(3) 0.7439(5) 0.4271(3) 0.0386(13) Uani 1 1 d . U . . .
C7 C 0.5235(3) 0.6992(4) 0.6676(4) 0.0409(13) Uani 1 1 d . U . . .
H7 H 0.5300 0.6613 0.7013 0.049 Uiso 1 1 calc R . . . .
C6 C 0.5587(2) 0.7572(4) 0.6651(3) 0.0319(11) Uani 1 1 d . U . . .
C2 C 0.4152(2) 0.7528(4) 0.5224(3) 0.0326(14) Uani 1 1 d . U . . .
C28 C 0.3938(6) 1.0826(8) 0.5435(8) 0.100(4) Uani 0.703(8) 1 d D U P A 1
H28A H 0.3776 1.1292 0.5553 0.150 Uiso 0.703(8) 1 calc R . P A 1
H28B H 0.3995 1.0555 0.5892 0.150 Uiso 0.703(8) 1 calc R . P A 1
H28C H 0.4286 1.0900 0.5189 0.150 Uiso 0.703(8) 1 calc R . P A 1
C21 C 0.6793(3) 0.6896(4) 0.4338(3) 0.0445(14) Uani 1 1 d . U . . .
H21 H 0.6862 0.6514 0.4670 0.053 Uiso 1 1 calc R . . . .
C20 C 0.6285(3) 0.6898(4) 0.3890(3) 0.0403(13) Uani 1 1 d . U . . .
H20 H 0.6014 0.6545 0.3965 0.048 Uiso 1 1 calc R . . . .
C24 C 0.7097(3) 0.7964(5) 0.3711(3) 0.0458(14) Uani 1 1 d . U . . .
H24 H 0.7377 0.8305 0.3635 0.055 Uiso 1 1 calc R . . . .
C8 C 0.4779(3) 0.6961(4) 0.6205(4) 0.0400(13) Uani 1 1 d . U . . .
H8 H 0.4562 0.6541 0.6201 0.048 Uiso 1 1 calc R . . . .
C1 C 0.4177(2) 0.7458(4) 0.3331(3) 0.0300(14) Uani 1 1 d . U . . .
C5 C 0.5477(3) 0.8131(4) 0.6156(4) 0.0389(13) Uani 1 1 d . U . . .
H5 H 0.5723 0.8521 0.6128 0.047 Uiso 1 1 calc R . . . .
C25 C 0.6632(3) 0.7988(5) 0.3267(4) 0.0473(14) Uani 1 1 d . U . . .
H25 H 0.6588 0.8359 0.2914 0.057 Uiso 1 1 calc R . . . .
C3 C 0.4639(3) 0.7546(4) 0.5737(4) 0.0383(12) Uani 1 1 d . U . . .
C23 C 0.7638(3) 0.7440(4) 0.4755(3) 0.0345(15) Uani 1 1 d . U . . .
C18 C 0.5707(3) 0.7467(5) 0.2904(3) 0.0378(12) Uani 1 1 d . U . . .
C13 C 0.3270(6) 0.5510(7) 0.3407(9) 0.0421(18) Uani 0.703(8) 1 d D U P A 1
H13 H 0.3231 0.5886 0.3059 0.051 Uiso 0.703(8) 1 calc R . P A 1
C14 C 0.3206(8) 0.4184(7) 0.3641(7) 0.054(3) Uani 0.703(8) 1 d D U P A 1
H14A H 0.3208 0.3734 0.3363 0.081 Uiso 0.703(8) 1 calc R . P A 1
H14B H 0.3508 0.4187 0.3990 0.081 Uiso 0.703(8) 1 calc R . P A 1
H14C H 0.2864 0.4228 0.3911 0.081 Uiso 0.703(8) 1 calc R . P A 1
C15 C 0.3256(7) 0.4646(10) 0.2321(7) 0.071(4) Uani 0.703(8) 1 d D U P A 1
H15A H 0.3252 0.4127 0.2239 0.106 Uiso 0.703(8) 1 calc R . P A 1
H15B H 0.2933 0.4861 0.2100 0.106 Uiso 0.703(8) 1 calc R . P A 1
H15C H 0.3580 0.4853 0.2092 0.106 Uiso 0.703(8) 1 calc R . P A 1
Cu1A Cu 0.3394(10) 0.8148(9) 0.4285(14) 0.0252(19) Uani 0.297(8) 1 d D U P A 2
Cu2A Cu 0.3446(9) 0.6717(12) 0.4255(13) 0.030(2) Uani 0.297(8) 1 d D U P A 2
O7A O 0.336(2) 0.5634(15) 0.399(2) 0.039(2) Uani 0.297(8) 1 d D U P A 2
O10A O 0.3346(10) 0.9252(9) 0.4428(11) 0.0483(18) Uani 0.297(8) 1 d D U P A 2
N1A N 0.3132(11) 0.4744(14) 0.3255(13) 0.045(2) Uani 0.297(8) 1 d D U P A 2
N2A N 0.3298(7) 1.0229(9) 0.5361(10) 0.067(2) Uani 0.297(8) 1 d D U P A 2
C27A C 0.3064(17) 1.0784(16) 0.4873(18) 0.072(6) Uani 0.297(8) 1 d D U P A 2
H27D H 0.3009 1.0584 0.4379 0.109 Uiso 0.297(8) 1 calc R . P A 2
H27E H 0.2716 1.0943 0.5074 0.109 Uiso 0.297(8) 1 calc R . P A 2
H27F H 0.3311 1.1194 0.4844 0.109 Uiso 0.297(8) 1 calc R . P A 2
C26A C 0.3412(8) 0.9506(10) 0.5056(11) 0.0585(18) Uani 0.297(8) 1 d D U P A 2
H26A H 0.3563 0.9180 0.5402 0.070 Uiso 0.297(8) 1 calc R . P A 2
C28A C 0.3416(14) 1.0414(17) 0.6139(12) 0.109(7) Uani 0.297(8) 1 d D U P A 2
H28D H 0.3568 0.9995 0.6390 0.164 Uiso 0.297(8) 1 calc R . P A 2
H28E H 0.3676 1.0809 0.6156 0.164 Uiso 0.297(8) 1 calc R . P A 2
H28F H 0.3080 1.0559 0.6386 0.164 Uiso 0.297(8) 1 calc R . P A 2
C13A C 0.3368(13) 0.5463(15) 0.333(2) 0.0415(19) Uani 0.297(8) 1 d D U P A 2
H13A H 0.3501 0.5751 0.2941 0.050 Uiso 0.297(8) 1 calc R . P A 2
C14A C 0.3244(19) 0.4273(19) 0.3901(16) 0.051(5) Uani 0.297(8) 1 d D U P A 2
H14D H 0.3079 0.3802 0.3820 0.077 Uiso 0.297(8) 1 calc R . P A 2
H14E H 0.3636 0.4217 0.3960 0.077 Uiso 0.297(8) 1 calc R . P A 2
H14F H 0.3092 0.4490 0.4347 0.077 Uiso 0.297(8) 1 calc R . P A 2
C15A C 0.3116(15) 0.4496(18) 0.2472(14) 0.048(5) Uani 0.297(8) 1 d D U P A 2
H15D H 0.2956 0.4016 0.2449 0.071 Uiso 0.297(8) 1 calc R . P A 2
H15E H 0.2897 0.4829 0.2180 0.071 Uiso 0.297(8) 1 calc R . P A 2
H15F H 0.3485 0.4481 0.2274 0.071 Uiso 0.297(8) 1 calc R . P A 2

loop_
_atom_site_aniso_label
_atom_site_aniso_U_11
_atom_site_aniso_U_22
_atom_site_aniso_U_33
_atom_site_aniso_U_23
_atom_site_aniso_U_13
_atom_site_aniso_U_12
Cu1 0.0155(14) 0.0515(18) 0.0135(15) 0.0011(14) -0.0047(12) -0.0034(13)
Cu2 0.0044(14) 0.056(3) 0.0053(11) 0.0001(14) 0.0005(10) 0.0031(15)
O5 0.027(2) 0.055(3) 0.018(2) -0.003(2) -0.002(2) 0.003(2)
O3 0.023(2) 0.063(3) 0.017(2) 0.004(2) -0.0021(19) -0.002(2)
O6 0.018(2) 0.060(3) 0.0162(19) 0.000(2) 0.0077(18) 0.000(2)
O8 0.015(2) 0.075(3) 0.014(2) -0.005(2) -0.0010(18) -0.008(2)
O2 0.012(2) 0.073(3) 0.0164(19) -0.003(2) 0.0005(18) 0.006(2)
O7 0.030(3) 0.053(3) 0.032(3) -0.006(2) 0.005(3) 0.005(2)
O1 0.014(2) 0.068(3) 0.024(2) 0.010(2) 0.005(2) -0.001(2)
O4 0.017(2) 0.066(3) 0.018(2) 0.001(2) -0.0084(19) -0.006(2)
O9 0.032(2) 0.075(3) 0.013(2) 0.004(2) -0.008(2) 0.001(2)
O10 0.043(3) 0.047(3) 0.051(3) 0.001(3) -0.014(3) -0.003(2)
N1 0.038(4) 0.058(3) 0.042(3) -0.004(2) 0.008(3) 0.000(3)
N2 0.066(3) 0.073(3) 0.064(3) -0.002(3) -0.007(3) -0.002(3)
C27 0.084(6) 0.077(7) 0.070(8) -0.007(6) 0.003(6) 0.023(6)
C4 0.015(2) 0.065(3) 0.030(3) 0.006(2) -0.005(2) -0.006(2)
C9 0.014(2) 0.055(3) 0.014(2) -0.001(2) 0.002(2) 0.004(2)
C12 0.027(3) 0.046(3) 0.010(2) -0.003(2) -0.003(2) 0.003(3)
C10 0.019(2) 0.056(3) 0.010(2) -0.002(2) -0.003(2) 0.009(2)
C11 0.030(3) 0.048(3) 0.014(3) 0.002(3) 0.003(3) 0.001(3)
C19 0.020(2) 0.086(3) 0.0091(19) 0.004(2) 0.001(2) -0.003(2)
C16 0.009(2) 0.064(3) 0.011(2) 0.006(2) -0.0017(19) 0.000(2)
C17 0.019(2) 0.080(3) 0.009(2) 0.002(2) 0.000(2) 0.003(2)
C26 0.057(3) 0.065(3) 0.060(3) -0.002(3) -0.010(3) -0.003(3)
C22 0.019(2) 0.089(3) 0.008(2) 0.005(2) -0.003(2) -0.005(3)
C7 0.027(2) 0.068(3) 0.028(3) 0.012(3) -0.003(2) -0.007(2)
C6 0.016(2) 0.060(2) 0.020(2) 0.002(2) 0.0087(19) 0.001(2)
C2 0.022(3) 0.061(4) 0.015(3) 0.003(3) 0.004(2) -0.006(3)
C28 0.089(8) 0.106(8) 0.104(8) -0.023(7) -0.020(7) -0.009(7)
C21 0.038(3) 0.085(3) 0.011(2) 0.014(2) -0.009(2) -0.009(3)
C20 0.024(2) 0.086(3) 0.012(2) 0.009(2) 0.000(2) -0.008(3)
C24 0.028(3) 0.096(3) 0.014(2) 0.005(3) -0.004(2) -0.006(3)
C8 0.026(2) 0.066(3) 0.028(3) 0.014(3) -0.003(2) -0.007(2)
C1 0.011(3) 0.062(4) 0.017(3) 0.008(3) -0.008(2) -0.004(3)
C5 0.025(2) 0.062(3) 0.029(3) 0.005(2) -0.006(2) -0.005(2)
C25 0.029(3) 0.095(3) 0.017(2) 0.007(3) -0.002(2) -0.005(3)
C3 0.025(2) 0.061(3) 0.029(2) 0.005(2) 0.000(2) -0.002(2)
C23 0.022(3) 0.061(3) 0.020(3) 0.008(3) 0.006(2) -0.001(3)
C18 0.020(2) 0.082(3) 0.012(2) 0.005(3) 0.001(2) 0.002(2)
C13 0.034(3) 0.055(3) 0.037(3) -0.004(2) 0.004(3) 0.005(2)
C14 0.058(6) 0.054(5) 0.050(7) -0.008(5) 0.009(7) -0.004(5)
C15 0.071(9) 0.092(8) 0.050(6) -0.009(6) 0.011(6) -0.004(7)
Cu1A 0.009(3) 0.059(4) 0.007(2) 0.001(3) 0.003(2) 0.002(3)
Cu2A 0.018(3) 0.053(3) 0.019(3) -0.004(2) 0.004(2) 0.012(2)
O7A 0.033(4) 0.051(3) 0.034(4) -0.007(3) 0.004(3) 0.006(3)
O10A 0.042(3) 0.057(3) 0.046(3) 0.001(3) -0.009(3) -0.001(3)
N1A 0.038(4) 0.057(3) 0.040(4) -0.005(3) 0.007(3) 0.002(3)
N2A 0.065(4) 0.071(3) 0.064(4) -0.001(3) -0.007(3) -0.002(3)
C27A 0.083(10) 0.068(8) 0.066(9) -0.007(8) -0.007(8) 0.009(8)
C26A 0.055(3) 0.063(3) 0.057(3) -0.001(3) -0.009(3) -0.003(3)
C28A 0.115(12) 0.119(12) 0.094(9) -0.015(8) -0.015(8) -0.004(11)
C13A 0.034(4) 0.054(3) 0.036(3) -0.006(3) 0.005(3) 0.004(3)
C14A 0.047(9) 0.058(9) 0.048(9) -0.006(7) 0.003(8) -0.005(8)
C15A 0.049(10) 0.057(9) 0.036(7) 0.001(7) 0.016(7) -0.015(8)

loop_
_atom_type_symbol
_atom_type_description
_atom_type_scat_dispersion_real
_atom_type_scat_dispersion_imag
_atom_type_scat_source
C C 0.0180 0.0090 'International Tables Vol C Tables 4.2.6.8 and 6.1.1.4'
H H 0.0000 0.0000 'International Tables Vol C Tables 4.2.6.8 and 6.1.1.4'
Cu Cu -1.9650 0.5890 'International Tables Vol C Tables 4.2.6.8 and 6.1.1.4'
N N 0.0310 0.0180 'International Tables Vol C Tables 4.2.6.8 and 6.1.1.4'
O O 0.0490 0.0320 'International Tables Vol C Tables 4.2.6.8 and 6.1.1.4'

loop_
_geom_angle_atom_site_label_1
_geom_angle_atom_site_label_2
_geom_angle_atom_site_label_3
_geom_angle
_geom_angle_site_symmetry_1
_geom_angle_site_symmetry_3
_geom_angle_publ_flag
O6 Cu1 Cu2 86.4(4) 6_556 . ?
O6 Cu1 O1 92.6(5) 6_556 . ?
O6 Cu1 O9 86.1(4) 6_556 6_556 ?
O6 Cu1 O10 94.0(5) 6_556 . ?
O1 Cu1 Cu2 80.3(3) . . ?
O1 Cu1 O9 156.8(4) . 6_556 ?
O1 Cu1 O10 102.6(5) . . ?
O4 Cu1 Cu2 82.6(4) . . ?
O4 Cu1 O6 168.8(5) . 6_556 ?
O4 Cu1 O1 87.4(5) . . ?
O4 Cu1 O9 89.5(5) . 6_556 ?
O4 Cu1 O10 96.9(5) . . ?
O9 Cu1 Cu2 76.5(3) 6_556 . ?
O9 Cu1 O10 100.6(4) 6_556 . ?
O10 Cu1 Cu2 177.1(6) . . ?
O5 Cu2 Cu1 79.0(4) 6_556 . ?
O5 Cu2 O7 89.9(6) 6_556 . ?
O3 Cu2 Cu1 83.7(4) . . ?
O3 Cu2 O5 162.6(5) . 6_556 ?
O3 Cu2 O7 107.2(6) . . ?
O8 Cu2 Cu1 90.4(4) 6_556 . ?
O8 Cu2 O5 88.9(3) 6_556 6_556 ?
O8 Cu2 O3 93.5(4) 6_556 . ?
O8 Cu2 O2 176.5(5) 6_556 . ?
O8 Cu2 O7 93.3(6) 6_556 . ?
O2 Cu2 Cu1 86.2(4) . . ?
O2 Cu2 O5 91.0(4) . 6_556 ?
O2 Cu2 O3 85.6(3) . . ?
O2 Cu2 O7 90.1(6) . . ?
O7 Cu2 Cu1 168.2(6) . . ?
C12 O5 Cu2 121.7(5) . 6_656 ?
C12 O5 Cu2A 127.5(7) . 6_656 ?
C2 O3 Cu2 117.7(4) . . ?
C2 O3 Cu2A 121.5(8) . . ?
C12 O6 Cu1 118.4(4) . 6_656 ?
C12 O6 Cu1A 113.2(6) . 6_656 ?
C23 O8 Cu2 118.1(5) . 6_656 ?
C23 O8 Cu2A 122.7(8) . 6_656 ?
C1 O2 Cu2 118.5(5) . . ?
C1 O2 Cu2A 124.6(8) . . ?
C13 O7 Cu2 116.4(10) . . ?
C1 O1 Cu1 121.3(5) . . ?
C1 O1 Cu1A 116.0(7) . . ?
C2 O4 Cu1 123.0(5) . . ?
C2 O4 Cu1A 116.5(7) . . ?
C23 O9 Cu1 125.0(5) . 6_656 ?
C23 O9 Cu1A 119.8(7) . 6_656 ?
C26 O10 Cu1 120.9(8) . . ?
C13 N1 C14 119.3(12) . . ?
C13 N1 C15 121.9(12) . . ?
C15 N1 C14 118.5(10) . . ?
C27 N2 C28 121.9(12) . . ?
C26 N2 C27 118.9(11) . . ?
C26 N2 C28 119.2(10) . . ?
C5 C4 C3 120.8(6) . . ?
C9 C9 C6 122.2(3) 3_566 . ?
C10 C9 C9 118.9(3) . 3_566 ?
C10 C9 C6 118.7(5) . . ?
O5 C12 O6 126.0(6) . . ?
O5 C12 C11 116.4(6) . . ?
O5 C12 Cu1A 84.6(5) . 6_656 ?
O6 C12 C11 117.2(5) . . ?
O6 C12 Cu1A 41.4(5) . 6_656 ?
C11 C12 Cu1A 158.0(6) . 6_656 ?
C9 C10 C11 122.5(5) . . ?
C10 C11 C12 120.3(5) . . ?
C10 C11 C11 118.6(3) . 3_566 ?
C11 C11 C12 120.9(3) 3_566 . ?
C20 C19 C25 119.8(6) . . ?
C20 C19 C18 119.5(6) . . ?
C25 C19 C18 120.7(6) . . ?
C16 C16 C1 121.8(3) 3_565 . ?
C17 C16 C16 119.5(3) . 3_565 ?
C17 C16 C1 118.6(5) . . ?
C16 C17 C18 122.7(5) . . ?
O10 C26 N2 118.0(10) . . ?
C21 C22 C24 120.9(6) . . ?
C21 C22 C23 118.7(6) . . ?
C24 C22 C23 120.3(6) . . ?
C6 C7 C8 120.8(6) . . ?
C7 C6 C9 120.5(6) . . ?
C7 C6 C5 118.6(6) . . ?
C5 C6 C9 120.7(6) . . ?
O3 C2 O4 128.1(6) . . ?
O3 C2 C3 117.0(6) . . ?
O4 C2 C3 114.8(6) . . ?
C22 C21 C20 120.3(6) . . ?
C19 C20 C21 118.1(6) . . ?
C25 C24 C22 120.9(7) . . ?
C7 C8 C3 121.5(6) . . ?
O2 C1 O1 126.1(5) . . ?
O2 C1 C16 115.9(6) . . ?
O1 C1 C16 117.9(6) . . ?
C4 C5 C6 122.5(7) . . ?
C24 C25 C19 119.5(7) . . ?
C4 C3 C2 121.5(6) . . ?
C8 C3 C4 115.5(6) . . ?
C8 C3 C2 122.6(7) . . ?
O8 C23 C22 117.2(6) . . ?
O9 C23 O8 123.4(6) . . ?
O9 C23 C22 119.4(6) . . ?
C17 C18 C19 119.5(5) . . ?
C17 C18 C18 117.8(3) . 3_565 ?
C18 C18 C19 122.7(3) 3_565 . ?
O7 C13 N1 126.6(13) . . ?
O6 Cu1A O1 91.8(10) 6_556 . ?
O6 Cu1A O9 89.6(10) 6_556 6_556 ?
O6 Cu1A C12 25.3(3) 6_556 6_556 ?
O6 Cu1A Cu2A 94.6(9) 6_556 . ?
O6 Cu1A O10A 88.5(10) 6_556 . ?
O1 Cu1A C12 82.8(8) . 6_556 ?
O1 Cu1A Cu2A 82.3(8) . . ?
O4 Cu1A O6 177.5(13) . 6_556 ?
O4 Cu1A O1 86.2(9) . . ?
O4 Cu1A O9 92.8(11) . 6_556 ?
O4 Cu1A C12 155.2(8) . 6_556 ?
O4 Cu1A Cu2A 86.6(9) . . ?
O4 Cu1A O10A 90.6(11) . . ?
O9 Cu1A O1 168.3(10) 6_556 . ?
O9 Cu1A C12 93.6(9) 6_556 6_556 ?
O9 Cu1A Cu2A 86.1(9) 6_556 . ?
O9 Cu1A O10A 88.8(10) 6_556 . ?
Cu2A Cu1A C12 70.0(7) . 6_556 ?
O10A Cu1A O1 102.8(10) . . ?
O10A Cu1A C12 113.5(11) . 6_556 ?
O10A Cu1A Cu2A 174.0(14) . . ?
O5 Cu2A Cu1A 73.4(9) 6_556 . ?
O3 Cu2A O5 152.2(12) . 6_556 ?
O3 Cu2A O8 89.7(9) . 6_556 ?
O3 Cu2A Cu1A 79.0(9) . . ?
O3 Cu2A O7A 115.5(15) . . ?
O8 Cu2A O5 82.8(8) 6_556 6_556 ?
O8 Cu2A Cu1A 80.7(9) 6_556 . ?
O2 Cu2A O5 91.6(10) . 6_556 ?
O2 Cu2A O3 89.0(9) . . ?
O2 Cu2A O8 165.3(13) . 6_556 ?
O2 Cu2A Cu1A 84.7(10) . . ?
O2 Cu2A O7A 94.8(15) . . ?
O7A Cu2A O5 92.1(16) . 6_556 ?
O7A Cu2A O8 98.9(15) . 6_556 ?
O7A Cu2A Cu1A 165.5(17) . . ?
C13A O7A Cu2A 118(2) . . ?
C26A O10A Cu1A 118.9(16) . . ?
C13A N1A C14A 113(3) . . ?
C13A N1A C15A 113(2) . . ?
C14A N1A C15A 125(3) . . ?
C27A N2A C26A 119.2(13) . . ?
C27A N2A C28A 118.9(13) . . ?
C28A N2A C26A 121.9(13) . . ?
O10A C26A N2A 131.4(16) . . ?
O7A C13A N1A 109(3) . . ?

loop_
_geom_bond_atom_site_label_1
_geom_bond_atom_site_label_2
_geom_bond_distance
_geom_bond_site_symmetry_2
_geom_bond_publ_flag
Cu1 Cu2 2.636(10) . ?
Cu1 O6 1.955(12) 6_556 ?
Cu1 O1 2.003(11) . ?
Cu1 O4 1.930(12) . ?
Cu1 O9 2.065(11) 6_556 ?
Cu1 O10 2.070(6) . ?
Cu2 O5 2.033(9) 6_556 ?
Cu2 O3 2.011(9) . ?
Cu2 O8 1.897(9) 6_556 ?
Cu2 O2 1.964(9) . ?
Cu2 O7 2.107(6) . ?
O5 Cu2 2.033(9) 6_656 ?
O5 C12 1.251(7) . ?
O5 Cu2A 2.12(2) 6_656 ?
O3 C2 1.233(8) . ?
O3 Cu2A 2.00(2) . ?
O6 Cu1 1.955(12) 6_656 ?
O6 C12 1.253(7) . ?
O6 Cu1A 1.94(3) 6_656 ?
O8 Cu2 1.897(9) 6_656 ?
O8 C23 1.288(8) . ?
O8 Cu2A 2.04(2) 6_656 ?
O2 C1 1.262(7) . ?
O2 Cu2A 1.85(2) . ?
O7 C13 1.222(8) . ?
O1 C1 1.266(8) . ?
O1 Cu1A 2.05(2) . ?
O4 C2 1.250(8) . ?
O4 Cu1A 1.93(3) . ?
O9 Cu1 2.065(11) 6_656 ?
O9 C23 1.272(8) . ?
O9 Cu1A 1.96(2) 6_656 ?
O10 C26 1.203(8) . ?
N1 C13 1.401(8) . ?
N1 C14 1.452(9) . ?
N1 C15 1.451(9) . ?
N2 C27 1.443(9) . ?
N2 C26 1.412(9) . ?
N2 C28 1.441(9) . ?
C4 C5 1.339(9) . ?
C4 C3 1.436(9) . ?
C9 C9 1.416(11) 3_566 ?
C9 C10 1.380(8) . ?
C9 C6 1.500(8) . ?
C12 C11 1.484(8) . ?
C12 Cu1A 2.69(3) 6_656 ?
C10 C11 1.400(8) . ?
C11 C11 1.411(12) 3_566 ?
C19 C20 1.387(10) . ?
C19 C25 1.422(10) . ?
C19 C18 1.475(9) . ?
C16 C16 1.393(11) 3_565 ?
C16 C17 1.384(8) . ?
C16 C1 1.478(8) . ?
C17 C18 1.411(8) . ?
C22 C21 1.329(10) . ?
C22 C24 1.389(10) . ?
C22 C23 1.453(9) . ?
C7 C6 1.360(9) . ?
C7 C8 1.385(9) . ?
C6 C5 1.374(9) . ?
C2 C3 1.490(9) . ?
C21 C20 1.465(9) . ?
C24 C25 1.376(9) . ?
C8 C3 1.397(10) . ?
C18 C18 1.439(12) 3_565 ?
Cu1A O6 1.94(3) 6_556 ?
Cu1A O9 1.96(2) 6_556 ?
Cu1A C12 2.69(3) 6_556 ?
Cu1A Cu2A 2.62(3) . ?
Cu1A O10A 2.037(10) . ?
Cu2A O5 2.12(2) 6_556 ?
Cu2A O8 2.04(2) 6_556 ?
Cu2A O7A 2.041(10) . ?
O7A C13A 1.216(10) . ?
O10A C26A 1.219(10) . ?
N1A C13A 1.441(10) . ?
N1A C14A 1.460(10) . ?
N1A C15A 1.462(10) . ?
N2A C27A 1.450(9) . ?
N2A C26A 1.454(9) . ?
N2A C28A 1.451(9) . ?

loop_
_geom_torsion_atom_site_label_1
_geom_torsion_atom_site_label_2
_geom_torsion_atom_site_label_3
_geom_torsion_atom_site_label_4
_geom_torsion
_geom_torsion_site_symmetry_1
_geom_torsion_site_symmetry_2
_geom_torsion_site_symmetry_3
_geom_torsion_site_symmetry_4
_geom_torsion_publ_flag
Cu1 O6 C12 O5 -3.9(9) 6_656 . . . ?
Cu1 O6 C12 C11 -177.2(5) 6_656 . . . ?
Cu1 O1 C1 O2 24.8(9) . . . . ?
Cu1 O1 C1 C16 -152.7(5) . . . . ?
Cu1 O4 C2 O3 9.1(9) . . . . ?
Cu1 O4 C2 C3 -174.8(5) . . . . ?
Cu1 O9 C23 O8 -20.6(9) 6_656 . . . ?
Cu1 O9 C23 C22 156.8(6) 6_656 . . . ?
Cu1 O10 C26 N2 -153.8(7) . . . . ?
Cu2 O5 C12 O6 -23.2(8) 6_656 . . . ?
Cu2 O5 C12 C11 150.2(5) 6_656 . . . ?
Cu2 O3 C2 O4 12.0(9) . . . . ?
Cu2 O3 C2 C3 -164.0(5) . . . . ?
Cu2 O8 C23 O9 -4.1(8) 6_656 . . . ?
Cu2 O8 C23 C22 178.5(5) 6_656 . . . ?
Cu2 O2 C1 O1 0.1(8) . . . . ?
Cu2 O2 C1 C16 177.7(4) . . . . ?
Cu2 O7 C13 N1 174.2(12) . . . . ?
O5 C12 C11 C10 -110.3(7) . . . . ?
O5 C12 C11 C11 64.9(10) . . . 3_566 ?
O3 C2 C3 C4 163.6(6) . . . . ?
O3 C2 C3 C8 -8.9(9) . . . . ?
O6 C12 C11 C10 63.7(8) . . . . ?
O6 C12 C11 C11 -121.1(8) . . . 3_566 ?
O4 C2 C3 C4 -13.0(9) . . . . ?
O4 C2 C3 C8 174.6(6) . . . . ?
C27 N2 C26 O10 0.1(3) . . . . ?
C9 C9 C10 C11 1.1(12) 3_566 . . . ?
C9 C9 C6 C7 -52.9(11) 3_566 . . . ?
C9 C9 C6 C5 132.3(8) 3_566 . . . ?
C9 C10 C11 C12 175.9(6) . . . . ?
C9 C10 C11 C11 0.6(12) . . . 3_566 ?
C9 C6 C5 C4 176.7(6) . . . . ?
C10 C9 C6 C7 121.8(7) . . . . ?
C10 C9 C6 C5 -53.0(9) . . . . ?
C16 C16 C17 C18 1.0(14) 3_565 . . . ?
C16 C16 C1 O2 113.6(9) 3_565 . . . ?
C16 C16 C1 O1 -68.6(11) 3_565 . . . ?
C16 C17 C18 C19 178.3(7) . . . . ?
C16 C17 C18 C18 -2.1(14) . . . 3_565 ?
C17 C16 C1 O2 -69.5(9) . . . . ?
C17 C16 C1 O1 108.4(7) . . . . ?
C22 C21 C20 C19 5.9(10) . . . . ?
C22 C24 C25 C19 -3.8(11) . . . . ?
C7 C6 C5 C4 1.9(10) . . . . ?
C7 C8 C3 C4 7.0(10) . . . . ?
C7 C8 C3 C2 179.9(6) . . . . ?
C6 C9 C10 C11 -173.8(6) . . . . ?
C6 C7 C8 C3 -5.5(11) . . . . ?
C28 N2 C26 O10 179.8(3) . . . . ?
C21 C22 C24 C25 7.6(11) . . . . ?
C21 C22 C23 O8 14.8(9) . . . . ?
C21 C22 C23 O9 -162.8(7) . . . . ?
C20 C19 C25 C24 1.3(11) . . . . ?
C20 C19 C18 C17 48.4(11) . . . . ?
C20 C19 C18 C18 -131.1(10) . . . 3_565 ?
C24 C22 C21 C20 -8.5(11) . . . . ?
C24 C22 C23 O8 -160.2(6) . . . . ?
C24 C22 C23 O9 22.2(10) . . . . ?
C8 C7 C6 C9 -174.1(6) . . . . ?
C8 C7 C6 C5 0.8(10) . . . . ?
C1 O2 Cu2A O5 57.4(11) . . . 6_556 ?
C1 O2 Cu2A O3 -94.8(9) . . . . ?
C1 O2 Cu2A O8 -10(6) . . . 6_556 ?
C1 O2 Cu2A Cu1A -15.7(11) . . . . ?
C1 O2 Cu2A O7A 149.7(13) . . . . ?
C1 C16 C17 C18 -176.0(7) . . . . ?
C5 C4 C3 C2 -177.4(6) . . . . ?
C5 C4 C3 C8 -4.4(10) . . . . ?
C25 C19 C20 C21 -2.2(10) . . . . ?
C25 C19 C18 C17 -128.0(8) . . . . ?
C25 C19 C18 C18 52.5(13) . . . 3_565 ?
C3 C4 C5 C6 0.0(10) . . . . ?
C23 C22 C21 C20 176.5(6) . . . . ?
C23 C22 C24 C25 -177.5(7) . . . . ?
C18 C19 C20 C21 -178.6(6) . . . . ?
C18 C19 C25 C24 177.7(7) . . . . ?
C14 N1 C13 O7 13(2) . . . . ?
C15 N1 C13 O7 -173.5(16) . . . . ?
Cu1A O6 C12 O5 0.4(11) 6_656 . . . ?
Cu1A O6 C12 C11 -173.0(8) 6_656 . . . ?
Cu1A O1 C1 O2 21.4(11) . . . . ?
Cu1A O1 C1 C16 -156.1(9) . . . . ?
Cu1A O4 C2 O3 9.1(11) . . . . ?
Cu1A O4 C2 C3 -174.8(8) . . . . ?
Cu1A O9 C23 O8 -18.3(12) 6_656 . . . ?
Cu1A O9 C23 C22 159.1(9) 6_656 . . . ?
Cu1A C12 C11 C10 51.3(19) 6_656 . . . ?
Cu1A C12 C11 C11 -133.5(16) 6_656 . . 3_566 ?
Cu1A O10A C26A N2A -166.1(16) . . . . ?
Cu2A O5 C12 O6 -21.8(12) 6_656 . . . ?
Cu2A O5 C12 C11 151.6(9) 6_656 . . . ?
Cu2A O5 C12 Cu1A -21.5(10) 6_656 . . 6_656 ?
Cu2A O3 C2 O4 18.3(11) . . . . ?
Cu2A O3 C2 C3 -157.7(8) . . . . ?
Cu2A O8 C23 O9 -7.1(11) 6_656 . . . ?
Cu2A O8 C23 C22 175.4(8) 6_656 . . . ?
Cu2A O2 C1 O1 0.7(12) . . . . ?
Cu2A O2 C1 C16 178.3(9) . . . . ?
Cu2A O7A C13A N1A -161(3) . . . . ?
C27A N2A C26A O10A -0.1(4) . . . . ?
C28A N2A C26A O10A -179.7(4) . . . . ?
C14A N1A C13A O7A -33(4) . . . . ?
C15A N1A C13A O7A 180(3) . . . . ?
